data_1569924
loop_
_publ_author_name
'Kalkuhl, Till L.'
'Qin, Lei'
'Zhao, Lili'
'Frenking, Gernot'
'Hadlington, Terrance J.'

_publ_section_title
;
 On the &#x3c3;-complex character of bis(gallyl)/digallane transition
 metal species.
;
_journal_issue 40
_journal_name_full 'Chemical science'
_journal_page_first 11088
_journal_page_last 11095
_journal_paper_doi 10.1039/d3sc03772j
_journal_volume 14
_journal_year 2023
_chemical_formula_moiety 'C33 H49 Ga N P Si'
_chemical_formula_sum 'C33 H49 Ga N P Si'
_chemical_formula_weight 588.51
_space_group_crystal_system triclinic
_space_group_IT_number 2
_space_group_name_Hall '-P 1'
_space_group_name_H-M_alt 'P -1'
_atom_sites_solution_hydrogens geom
_audit_creation_method SHELXL-2018/3
_audit_update_record
;
2023-05-30 deposited with the CCDC.	2023-09-22 downloaded from the CCDC.
;
_cell_angle_alpha 85.20(3)
_cell_angle_beta 82.22(3)
_cell_angle_gamma 67.29(3)
_cell_formula_units_Z 2
_cell_length_a 10.009(2)
_cell_length_b 10.011(2)
_cell_length_c 18.111(4)
_cell_measurement_reflns_used 2000
_cell_measurement_temperature 150(2)
_cell_measurement_theta_max 32.50
_cell_measurement_theta_min 1.92
_cell_volume 1657.6(7)
_computing_cell_refinement 'STOE X-AREA 1.76'
_computing_data_collection 'STOE X-AREA 1.76'
_computing_data_reduction 'STOE X-AREA 1.76'
_computing_structure_refinement 'SHELXL-2018/3 (Sheldrick, 2018)'
_computing_structure_solution 'SHELXT 2018/2 (Sheldrick, 2018)'
_diffrn_ambient_temperature 150(2)
_diffrn_detector Pilatus300K
_diffrn_detector_area_resol_mean 5.81
_diffrn_measured_fraction_theta_full 0.999
_diffrn_measured_fraction_theta_max 0.999
_diffrn_measurement_device_type 'STOE StadiVari'
_diffrn_measurement_method '\w scans'
_diffrn_radiation_collimation '0.6 mm diameter'
_diffrn_radiation_monochromator 'Graded multilayer mirror'
_diffrn_radiation_type 'Mo K\a'
_diffrn_radiation_wavelength 0.71073
_diffrn_reflns_av_R_equivalents 0.0195
_diffrn_reflns_av_unetI/netI 0.0261
_diffrn_reflns_Laue_measured_fraction_full 0.999
_diffrn_reflns_Laue_measured_fraction_max 0.999
_diffrn_reflns_limit_h_max 12
_diffrn_reflns_limit_h_min -12
_diffrn_reflns_limit_k_max 10
_diffrn_reflns_limit_k_min -12
_diffrn_reflns_limit_l_max 22
_diffrn_reflns_limit_l_min -22
_diffrn_reflns_number 22347
_diffrn_reflns_point_group_measured_fraction_full 0.999
_diffrn_reflns_point_group_measured_fraction_max 0.999
_diffrn_reflns_theta_full 25.242
_diffrn_reflns_theta_max 25.994
_diffrn_reflns_theta_min 2.447
_diffrn_source 'Genix 3D HF Mo'
_diffrn_source_current 1.000
_diffrn_source_power 0.050
_diffrn_source_voltage 50
_exptl_absorpt_coefficient_mu 0.935
_exptl_absorpt_correction_T_max 1.000
_exptl_absorpt_correction_T_min 0.734
_exptl_absorpt_correction_type empirical
_exptl_absorpt_process_details 'STOE X-AREA 1.76'
_exptl_crystal_colour colourless
_exptl_crystal_density_diffrn 1.179
_exptl_crystal_description block
_exptl_crystal_F_000 628
_exptl_crystal_size_max 0.32
_exptl_crystal_size_mid 0.30
_exptl_crystal_size_min 0.21
_refine_diff_density_max 0.417
_refine_diff_density_min -0.312
_refine_diff_density_rms 0.049
_refine_ls_extinction_method none
_refine_ls_goodness_of_fit_ref 1.032
_refine_ls_hydrogen_treatment constr
_refine_ls_matrix_type full
_refine_ls_number_parameters 344
_refine_ls_number_reflns 6520
_refine_ls_number_restraints 0
_refine_ls_restrained_S_all 1.032
_refine_ls_R_factor_all 0.0404
_refine_ls_R_factor_gt 0.0295
_refine_ls_shift/su_max 0.002
_refine_ls_shift/su_mean 0.000
_refine_ls_structure_factor_coef Fsqd
_refine_ls_weighting_details 'w=1/[\s^2^(Fo^2^)+(0.0411P)^2^+0.5807P] where P=(Fo^2^+2Fc^2^)/3'
_refine_ls_weighting_scheme calc
_refine_ls_wR_factor_gt 0.0727
_refine_ls_wR_factor_ref 0.0765
_reflns_Friedel_coverage 0.000
_reflns_number_gt 5465
_reflns_number_total 6520
_reflns_threshold_expression 'I > 2\s(I)'
_cod_data_source_file d3sc03772j2.cif
_cod_data_source_block compound_6
_cod_depositor_comments 'Adding full bibliography for 1569923--1569928.cif.'
_cod_database_code 1569924
_shelx_shelxl_version_number 2018/3
_shelx_space_group_comment
;
The symmetry employed for this shelxl refinement is uniquely defined
by the following loop, which should always be used as a source of
symmetry information in preference to the above space-group names.
They are only intended as comments.
;

loop_
_space_group_symop_operation_xyz
'x, y, z'
'-x, -y, -z'

loop_
_atom_site_label
_atom_site_type_symbol
_atom_site_fract_x
_atom_site_fract_y
_atom_site_fract_z
_atom_site_U_iso_or_equiv
_atom_site_adp_type
_atom_site_occupancy
_atom_site_site_symmetry_order
_atom_site_calc_flag
_atom_site_refinement_flags_posn
_atom_site_refinement_flags_adp
_atom_site_refinement_flags_occupancy
_atom_site_disorder_assembly
_atom_site_disorder_group
Ga1 Ga 0.64911(2) 0.45753(2) 0.31697(2) 0.02209(7) Uani 1 1 d . . . . .
P1 P 0.55127(5) 0.72868(5) 0.32655(3) 0.01935(11) Uani 1 1 d . . . . .
Si1 Si 0.65732(6) 0.63027(5) 0.16838(3) 0.02096(12) Uani 1 1 d . . . . .
N1 N 0.74841(16) 0.47716(16) 0.21986(8) 0.0204(3) Uani 1 1 d . . . . .
C33 C 0.47295(19) 0.4053(2) 0.31962(11) 0.0212(4) Uani 1 1 d . . . . .
H33A H 0.397765 0.482257 0.294118 0.032 Uiso 1 1 calc R U . . .
H33B H 0.434762 0.394363 0.371558 0.032 Uiso 1 1 calc R U . . .
H33C H 0.500754 0.313936 0.294465 0.032 Uiso 1 1 calc R U . . .
C32 C 0.7780(2) 0.3518(2) 0.39504(11) 0.0237(4) Uani 1 1 d . . . . .
H32A H 0.859809 0.268771 0.373142 0.036 Uiso 1 1 calc R U . . .
H32B H 0.722279 0.317634 0.435514 0.036 Uiso 1 1 calc R U . . .
H32C H 0.815415 0.417143 0.414850 0.036 Uiso 1 1 calc R U . . .
C1 C 0.9008(2) 0.39141(19) 0.20410(10) 0.0221(4) Uani 1 1 d . . . . .
C31 C 0.2811(2) 0.7564(2) 0.39917(12) 0.0289(4) Uani 1 1 d . . . . .
H31 H 0.334243 0.666826 0.423023 0.035 Uiso 1 1 calc R U . . .
C26 C 0.3533(2) 0.8185(2) 0.34459(10) 0.0214(4) Uani 1 1 d . . . . .
C19 C 0.6083(2) 0.7876(2) 0.23374(10) 0.0223(4) Uani 1 1 d . . . . .
H19A H 0.693890 0.813515 0.235142 0.027 Uiso 1 1 calc R U . . .
H19B H 0.528353 0.873789 0.215895 0.027 Uiso 1 1 calc R U . . .
C20 C 0.6182(2) 0.8077(2) 0.39341(10) 0.0225(4) Uani 1 1 d . . . . .
C6 C 1.0100(2) 0.4293(2) 0.22850(12) 0.0273(4) Uani 1 1 d . . . . .
C2 C 0.9447(2) 0.2630(2) 0.16333(10) 0.0258(4) Uani 1 1 d . . . . .
C25 C 0.6674(2) 0.7297(2) 0.45799(12) 0.0353(5) Uani 1 1 d . . . . .
H25 H 0.668277 0.634456 0.466689 0.042 Uiso 1 1 calc R U . . .
C16 C 0.4710(2) 0.6404(2) 0.14987(12) 0.0307(5) Uani 1 1 d . . . . .
H16 H 0.411400 0.653148 0.199681 0.037 Uiso 1 1 calc R U . . .
C21 C 0.6168(2) 0.9474(2) 0.38193(12) 0.0313(5) Uani 1 1 d . . . . .
H21 H 0.583447 1.001899 0.337949 0.038 Uiso 1 1 calc R U . . .
C7 C 0.8310(2) 0.2118(2) 0.14219(12) 0.0322(5) Uani 1 1 d . . . . .
H7 H 0.739353 0.299090 0.137901 0.039 Uiso 1 1 calc R U . . .
C13 C 0.7769(2) 0.6576(2) 0.08321(11) 0.0290(4) Uani 1 1 d . . . . .
H13 H 0.877639 0.622640 0.098213 0.035 Uiso 1 1 calc R U . . .
C27 C 0.2739(2) 0.9483(2) 0.30969(12) 0.0312(5) Uani 1 1 d . . . . .
H27 H 0.321954 0.991794 0.272300 0.037 Uiso 1 1 calc R U . . .
C10 C 0.9741(2) 0.5587(2) 0.27680(13) 0.0332(5) Uani 1 1 d . . . . .
H10 H 0.866294 0.599082 0.291177 0.040 Uiso 1 1 calc R U . . .
C4 C 1.1985(2) 0.2245(2) 0.16659(13) 0.0372(5) Uani 1 1 d . . . . .
H4 H 1.298827 0.170148 0.152353 0.045 Uiso 1 1 calc R U . . .
C30 C 0.1315(2) 0.8242(2) 0.41919(12) 0.0324(5) Uani 1 1 d . . . . .
H30 H 0.083136 0.781918 0.457015 0.039 Uiso 1 1 calc R U . . .
C29 C 0.0543(2) 0.9529(2) 0.38380(12) 0.0334(5) Uani 1 1 d . . . . .
H29 H -0.047781 0.999212 0.397016 0.040 Uiso 1 1 calc R U . . .
C3 C 1.0933(2) 0.1828(2) 0.14524(12) 0.0336(5) Uani 1 1 d . . . . .
H3 H 1.122638 0.097605 0.117588 0.040 Uiso 1 1 calc R U . . .
C22 C 0.6639(2) 1.0073(3) 0.43459(14) 0.0402(6) Uani 1 1 d . . . . .
H22 H 0.661588 1.103212 0.426860 0.048 Uiso 1 1 calc R U . . .
C5 C 1.1571(2) 0.3449(2) 0.20851(13) 0.0341(5) Uani 1 1 d . . . . .
H5 H 1.229876 0.371594 0.224284 0.041 Uiso 1 1 calc R U . . .
C15 C 0.7391(3) 0.8162(3) 0.05743(13) 0.0454(6) Uani 1 1 d . . . . .
H15A H 0.812104 0.822764 0.016899 0.068 Uiso 1 1 calc R U . . .
H15B H 0.738306 0.872707 0.099260 0.068 Uiso 1 1 calc R U . . .
H15C H 0.642696 0.854746 0.039613 0.068 Uiso 1 1 calc R U . . .
C18 C 0.4650(3) 0.5052(3) 0.11845(13) 0.0408(6) Uani 1 1 d . . . . .
H18A H 0.363880 0.522122 0.112360 0.061 Uiso 1 1 calc R U . . .
H18B H 0.502988 0.422105 0.152974 0.061 Uiso 1 1 calc R U . . .
H18C H 0.524376 0.485031 0.069958 0.061 Uiso 1 1 calc R U . . .
C23 C 0.7140(2) 0.9281(3) 0.49795(14) 0.0419(6) Uani 1 1 d . . . . .
H23 H 0.747668 0.968963 0.533419 0.050 Uiso 1 1 calc R U . . .
C28 C 0.1248(2) 1.0152(3) 0.32902(13) 0.0380(5) Uani 1 1 d . . . . .
H28 H 0.071021 1.103872 0.304636 0.046 Uiso 1 1 calc R U . . .
C24 C 0.7156(3) 0.7907(3) 0.51011(14) 0.0469(6) Uani 1 1 d . . . . .
H24 H 0.749567 0.736820 0.554146 0.056 Uiso 1 1 calc R U . . .
C14 C 0.7862(3) 0.5655(3) 0.01732(12) 0.0399(6) Uani 1 1 d . . . . .
H14A H 0.690103 0.596815 -0.000389 0.060 Uiso 1 1 calc R U . . .
H14B H 0.817981 0.463228 0.033621 0.060 Uiso 1 1 calc R U . . .
H14C H 0.856403 0.577923 -0.023214 0.060 Uiso 1 1 calc R U . . .
C9 C 0.7975(3) 0.1115(3) 0.20427(14) 0.0450(6) Uani 1 1 d . . . . .
H9A H 0.884481 0.022945 0.208516 0.068 Uiso 1 1 calc R U . . .
H9B H 0.717685 0.086288 0.192284 0.068 Uiso 1 1 calc R U . . .
H9C H 0.768940 0.161037 0.251683 0.068 Uiso 1 1 calc R U . . .
C12 C 1.0474(3) 0.5172(3) 0.34871(14) 0.0430(6) Uani 1 1 d . . . . .
H12A H 1.029357 0.434023 0.373605 0.065 Uiso 1 1 calc R U . . .
H12B H 1.007317 0.599373 0.381847 0.065 Uiso 1 1 calc R U . . .
H12C H 1.152625 0.491581 0.336733 0.065 Uiso 1 1 calc R U . . .
C11 C 1.0150(3) 0.6797(3) 0.23414(16) 0.0477(6) Uani 1 1 d . . . . .
H11A H 1.120428 0.643149 0.219301 0.072 Uiso 1 1 calc R U . . .
H11B H 0.987206 0.762240 0.266385 0.072 Uiso 1 1 calc R U . . .
H11C H 0.963580 0.710657 0.189579 0.072 Uiso 1 1 calc R U . . .
C8 C 0.8730(3) 0.1360(3) 0.06745(14) 0.0508(7) Uani 1 1 d . . . . .
H8A H 0.899834 0.198198 0.028553 0.076 Uiso 1 1 calc R U . . .
H8B H 0.789987 0.117553 0.054300 0.076 Uiso 1 1 calc R U . . .
H8C H 0.955920 0.043901 0.071774 0.076 Uiso 1 1 calc R U . . .
C17 C 0.3909(3) 0.7754(3) 0.10227(15) 0.0497(6) Uani 1 1 d . . . . .
H17A H 0.439628 0.765395 0.051152 0.075 Uiso 1 1 calc R U . . .
H17B H 0.392244 0.861717 0.123500 0.075 Uiso 1 1 calc R U . . .
H17C H 0.289730 0.785133 0.101850 0.075 Uiso 1 1 calc R U . . .

loop_
_atom_site_aniso_label
_atom_site_aniso_U_11
_atom_site_aniso_U_22
_atom_site_aniso_U_33
_atom_site_aniso_U_23
_atom_site_aniso_U_13
_atom_site_aniso_U_12
Ga1 0.02124(11) 0.02180(11) 0.02268(12) -0.00051(8) 0.00056(8) -0.00861(8)
P1 0.0189(2) 0.0196(2) 0.0183(2) -0.00152(18) -0.00095(18) -0.00609(19)
Si1 0.0219(3) 0.0236(3) 0.0173(2) -0.0020(2) -0.0013(2) -0.0086(2)
N1 0.0182(7) 0.0211(8) 0.0211(8) -0.0024(6) 0.0001(6) -0.0069(6)
C33 0.0162(9) 0.0237(9) 0.0275(10) -0.0015(8) 0.0004(7) -0.0124(7)
C32 0.0250(10) 0.0216(9) 0.0229(9) 0.0050(7) -0.0053(8) -0.0071(8)
C1 0.0211(9) 0.0210(9) 0.0211(9) 0.0016(7) 0.0015(7) -0.0063(7)
C31 0.0273(10) 0.0269(10) 0.0300(11) 0.0000(8) 0.0009(8) -0.0092(8)
C26 0.0208(9) 0.0230(9) 0.0194(9) -0.0050(7) -0.0023(7) -0.0064(7)
C19 0.0226(9) 0.0231(9) 0.0191(9) -0.0001(7) 0.0001(7) -0.0074(8)
C20 0.0181(9) 0.0266(10) 0.0216(9) -0.0061(8) 0.0015(7) -0.0072(8)
C6 0.0231(10) 0.0264(10) 0.0319(11) 0.0014(8) -0.0022(8) -0.0096(8)
C2 0.0316(11) 0.0223(10) 0.0189(9) 0.0021(7) 0.0014(8) -0.0070(8)
C25 0.0417(13) 0.0348(12) 0.0288(11) -0.0014(9) -0.0097(10) -0.0120(10)
C16 0.0260(10) 0.0387(12) 0.0282(11) -0.0022(9) -0.0072(9) -0.0116(9)
C21 0.0322(11) 0.0316(11) 0.0332(11) -0.0035(9) -0.0015(9) -0.0156(9)
C7 0.0408(12) 0.0239(10) 0.0312(11) -0.0067(9) -0.0021(9) -0.0109(9)
C13 0.0343(11) 0.0313(11) 0.0213(10) -0.0016(8) 0.0005(8) -0.0133(9)
C27 0.0254(10) 0.0347(11) 0.0270(11) 0.0050(9) 0.0003(8) -0.0066(9)
C10 0.0252(10) 0.0326(11) 0.0455(13) -0.0071(10) -0.0075(9) -0.0129(9)
C4 0.0234(11) 0.0349(12) 0.0383(13) 0.0072(10) 0.0082(9) 0.0000(9)
C30 0.0281(11) 0.0352(12) 0.0345(12) -0.0029(9) 0.0053(9) -0.0150(9)
C29 0.0190(10) 0.0406(12) 0.0367(12) -0.0054(10) -0.0012(9) -0.0068(9)
C3 0.0376(12) 0.0225(10) 0.0272(11) -0.0002(8) 0.0089(9) -0.0009(9)
C22 0.0350(12) 0.0427(13) 0.0510(15) -0.0172(11) 0.0063(11) -0.0240(10)
C5 0.0214(10) 0.0361(12) 0.0415(13) 0.0074(10) -0.0012(9) -0.0097(9)
C15 0.0709(18) 0.0392(13) 0.0293(12) -0.0016(10) 0.0104(12) -0.0296(12)
C18 0.0374(13) 0.0544(15) 0.0384(13) -0.0094(11) -0.0078(10) -0.0232(11)
C23 0.0295(12) 0.0617(16) 0.0406(13) -0.0253(12) 0.0014(10) -0.0208(11)
C28 0.0246(11) 0.0399(13) 0.0369(12) 0.0063(10) -0.0038(9) 0.0002(9)
C24 0.0483(15) 0.0598(16) 0.0331(13) -0.0098(11) -0.0125(11) -0.0167(13)
C14 0.0563(15) 0.0401(13) 0.0233(11) -0.0066(9) 0.0066(10) -0.0208(11)
C9 0.0610(16) 0.0432(14) 0.0402(13) -0.0074(11) 0.0048(12) -0.0324(13)
C12 0.0325(12) 0.0583(15) 0.0444(14) -0.0044(12) -0.0082(10) -0.0221(11)
C11 0.0500(15) 0.0378(13) 0.0650(18) -0.0010(12) -0.0152(13) -0.0244(12)
C8 0.0787(19) 0.0446(14) 0.0357(13) -0.0129(11) -0.0021(13) -0.0298(14)
C17 0.0409(14) 0.0539(16) 0.0526(16) 0.0058(12) -0.0240(12) -0.0113(12)

loop_
_atom_type_symbol
_atom_type_description
_atom_type_scat_dispersion_real
_atom_type_scat_dispersion_imag
_atom_type_scat_source
C C 0.0033 0.0016 'International Tables Vol C Tables 4.2.6.8 and 6.1.1.4'
H H 0.0000 0.0000 'International Tables Vol C Tables 4.2.6.8 and 6.1.1.4'
N N 0.0061 0.0033 'International Tables Vol C Tables 4.2.6.8 and 6.1.1.4'
Si Si 0.0817 0.0704 'International Tables Vol C Tables 4.2.6.8 and 6.1.1.4'
P P 0.1023 0.0942 'International Tables Vol C Tables 4.2.6.8 and 6.1.1.4'
Ga Ga 0.2307 1.6083 'International Tables Vol C Tables 4.2.6.8 and 6.1.1.4'

loop_
_geom_angle_atom_site_label_1
_geom_angle_atom_site_label_2
_geom_angle_atom_site_label_3
_geom_angle
_geom_angle_site_symmetry_1
_geom_angle_site_symmetry_3
_geom_angle_publ_flag
N1 Ga1 C32 115.47(8) . . ?
N1 Ga1 C33 116.97(7) . . ?
C32 Ga1 C33 113.31(8) . . ?
N1 Ga1 P1 89.03(6) . . ?
C32 Ga1 P1 113.37(6) . . ?
C33 Ga1 P1 105.74(6) . . ?
C20 P1 C19 106.92(9) . . ?
C20 P1 C26 103.46(9) . . ?
C19 P1 C26 108.10(9) . . ?
C20 P1 Ga1 119.26(7) . . ?
C19 P1 Ga1 102.43(7) . . ?
C26 P1 Ga1 116.04(7) . . ?
N1 Si1 C13 111.62(9) . . ?
N1 Si1 C16 112.55(9) . . ?
C13 Si1 C16 115.06(10) . . ?
N1 Si1 C19 105.06(8) . . ?
C13 Si1 C19 109.14(9) . . ?
C16 Si1 C19 102.45(9) . . ?
C1 N1 Si1 123.52(13) . . ?
C1 N1 Ga1 119.25(13) . . ?
Si1 N1 Ga1 114.96(8) . . ?
Ga1 C33 H33A 109.5 . . ?
Ga1 C33 H33B 109.5 . . ?
H33A C33 H33B 109.5 . . ?
Ga1 C33 H33C 109.5 . . ?
H33A C33 H33C 109.5 . . ?
H33B C33 H33C 109.5 . . ?
Ga1 C32 H32A 109.5 . . ?
Ga1 C32 H32B 109.5 . . ?
H32A C32 H32B 109.5 . . ?
Ga1 C32 H32C 109.5 . . ?
H32A C32 H32C 109.5 . . ?
H32B C32 H32C 109.5 . . ?
C6 C1 C2 118.57(18) . . ?
C6 C1 N1 122.24(16) . . ?
C2 C1 N1 119.19(17) . . ?
C26 C31 C30 120.65(19) . . ?
C26 C31 H31 119.7 . . ?
C30 C31 H31 119.7 . . ?
C27 C26 C31 118.98(18) . . ?
C27 C26 P1 123.26(15) . . ?
C31 C26 P1 117.66(15) . . ?
P1 C19 Si1 107.70(10) . . ?
P1 C19 H19A 110.2 . . ?
Si1 C19 H19A 110.2 . . ?
P1 C19 H19B 110.2 . . ?
Si1 C19 H19B 110.2 . . ?
H19A C19 H19B 108.5 . . ?
C25 C20 C21 119.06(19) . . ?
C25 C20 P1 119.88(15) . . ?
C21 C20 P1 121.03(16) . . ?
C5 C6 C1 119.58(19) . . ?
C5 C6 C10 117.87(19) . . ?
C1 C6 C10 122.55(17) . . ?
C3 C2 C1 119.2(2) . . ?
C3 C2 C7 120.74(18) . . ?
C1 C2 C7 120.07(17) . . ?
C20 C25 C24 120.2(2) . . ?
C20 C25 H25 119.9 . . ?
C24 C25 H25 119.9 . . ?
C18 C16 C17 109.81(19) . . ?
C18 C16 Si1 116.78(15) . . ?
C17 C16 Si1 112.62(16) . . ?
C18 C16 H16 105.6 . . ?
C17 C16 H16 105.6 . . ?
Si1 C16 H16 105.6 . . ?
C22 C21 C20 120.2(2) . . ?
C22 C21 H21 119.9 . . ?
C20 C21 H21 119.9 . . ?
C2 C7 C9 110.09(18) . . ?
C2 C7 C8 113.99(19) . . ?
C9 C7 C8 109.81(18) . . ?
C2 C7 H7 107.6 . . ?
C9 C7 H7 107.6 . . ?
C8 C7 H7 107.6 . . ?
C15 C13 C14 110.29(18) . . ?
C15 C13 Si1 114.16(15) . . ?
C14 C13 Si1 113.58(15) . . ?
C15 C13 H13 106.0 . . ?
C14 C13 H13 106.0 . . ?
Si1 C13 H13 106.0 . . ?
C26 C27 C28 120.4(2) . . ?
C26 C27 H27 119.8 . . ?
C28 C27 H27 119.8 . . ?
C6 C10 C12 112.61(19) . . ?
C6 C10 C11 111.87(19) . . ?
C12 C10 C11 109.24(19) . . ?
C6 C10 H10 107.6 . . ?
C12 C10 H10 107.6 . . ?
C11 C10 H10 107.6 . . ?
C5 C4 C3 119.57(19) . . ?
C5 C4 H4 120.2 . . ?
C3 C4 H4 120.2 . . ?
C29 C30 C31 119.6(2) . . ?
C29 C30 H30 120.2 . . ?
C31 C30 H30 120.2 . . ?
C30 C29 C28 120.26(19) . . ?
C30 C29 H29 119.9 . . ?
C28 C29 H29 119.9 . . ?
C4 C3 C2 121.59(19) . . ?
C4 C3 H3 119.2 . . ?
C2 C3 H3 119.2 . . ?
C23 C22 C21 120.1(2) . . ?
C23 C22 H22 119.9 . . ?
C21 C22 H22 119.9 . . ?
C4 C5 C6 121.4(2) . . ?
C4 C5 H5 119.3 . . ?
C6 C5 H5 119.3 . . ?
C13 C15 H15A 109.5 . . ?
C13 C15 H15B 109.5 . . ?
H15A C15 H15B 109.5 . . ?
C13 C15 H15C 109.5 . . ?
H15A C15 H15C 109.5 . . ?
H15B C15 H15C 109.5 . . ?
C16 C18 H18A 109.5 . . ?
C16 C18 H18B 109.5 . . ?
H18A C18 H18B 109.5 . . ?
C16 C18 H18C 109.5 . . ?
H18A C18 H18C 109.5 . . ?
H18B C18 H18C 109.5 . . ?
C24 C23 C22 120.3(2) . . ?
C24 C23 H23 119.8 . . ?
C22 C23 H23 119.8 . . ?
C29 C28 C27 120.1(2) . . ?
C29 C28 H28 120.0 . . ?
C27 C28 H28 120.0 . . ?
C23 C24 C25 120.1(2) . . ?
C23 C24 H24 119.9 . . ?
C25 C24 H24 119.9 . . ?
C13 C14 H14A 109.5 . . ?
C13 C14 H14B 109.5 . . ?
H14A C14 H14B 109.5 . . ?
C13 C14 H14C 109.5 . . ?
H14A C14 H14C 109.5 . . ?
H14B C14 H14C 109.5 . . ?
C7 C9 H9A 109.5 . . ?
C7 C9 H9B 109.5 . . ?
H9A C9 H9B 109.5 . . ?
C7 C9 H9C 109.5 . . ?
H9A C9 H9C 109.5 . . ?
H9B C9 H9C 109.5 . . ?
C10 C12 H12A 109.5 . . ?
C10 C12 H12B 109.5 . . ?
H12A C12 H12B 109.5 . . ?
C10 C12 H12C 109.5 . . ?
H12A C12 H12C 109.5 . . ?
H12B C12 H12C 109.5 . . ?
C10 C11 H11A 109.5 . . ?
C10 C11 H11B 109.5 . . ?
H11A C11 H11B 109.5 . . ?
C10 C11 H11C 109.5 . . ?
H11A C11 H11C 109.5 . . ?
H11B C11 H11C 109.5 . . ?
C7 C8 H8A 109.5 . . ?
C7 C8 H8B 109.5 . . ?
H8A C8 H8B 109.5 . . ?
C7 C8 H8C 109.5 . . ?
H8A C8 H8C 109.5 . . ?
H8B C8 H8C 109.5 . . ?
C16 C17 H17A 109.5 . . ?
C16 C17 H17B 109.5 . . ?
H17A C17 H17B 109.5 . . ?
C16 C17 H17C 109.5 . . ?
H17A C17 H17C 109.5 . . ?
H17B C17 H17C 109.5 . . ?

loop_
_geom_bond_atom_site_label_1
_geom_bond_atom_site_label_2
_geom_bond_distance
_geom_bond_site_symmetry_2
_geom_bond_publ_flag
Ga1 N1 1.9334(16) . ?
Ga1 C32 1.994(2) . ?
Ga1 C33 2.0172(17) . ?
Ga1 P1 2.5173(9) . ?
P1 C20 1.8251(19) . ?
P1 C19 1.8254(19) . ?
P1 C26 1.828(2) . ?
Si1 N1 1.7212(18) . ?
Si1 C13 1.889(2) . ?
Si1 C16 1.903(2) . ?
Si1 C19 1.9183(19) . ?
N1 C1 1.435(2) . ?
C33 H33A 0.9800 . ?
C33 H33B 0.9800 . ?
C33 H33C 0.9800 . ?
C32 H32A 0.9800 . ?
C32 H32B 0.9800 . ?
C32 H32C 0.9800 . ?
C1 C6 1.419(3) . ?
C1 C2 1.423(3) . ?
C31 C26 1.392(3) . ?
C31 C30 1.394(3) . ?
C31 H31 0.9500 . ?
C26 C27 1.386(3) . ?
C19 H19A 0.9900 . ?
C19 H19B 0.9900 . ?
C20 C25 1.388(3) . ?
C20 C21 1.391(3) . ?
C6 C5 1.400(3) . ?
C6 C10 1.522(3) . ?
C2 C3 1.398(3) . ?
C2 C7 1.519(3) . ?
C25 C24 1.394(3) . ?
C25 H25 0.9500 . ?
C16 C18 1.536(3) . ?
C16 C17 1.539(3) . ?
C16 H16 1.0000 . ?
C21 C22 1.389(3) . ?
C21 H21 0.9500 . ?
C7 C9 1.534(3) . ?
C7 C8 1.535(3) . ?
C7 H7 1.0000 . ?
C13 C15 1.531(3) . ?
C13 C14 1.539(3) . ?
C13 H13 1.0000 . ?
C27 C28 1.387(3) . ?
C27 H27 0.9500 . ?
C10 C12 1.530(3) . ?
C10 C11 1.540(3) . ?
C10 H10 1.0000 . ?
C4 C5 1.372(3) . ?
C4 C3 1.382(3) . ?
C4 H4 0.9500 . ?
C30 C29 1.377(3) . ?
C30 H30 0.9500 . ?
C29 C28 1.385(3) . ?
C29 H29 0.9500 . ?
C3 H3 0.9500 . ?
C22 C23 1.376(4) . ?
C22 H22 0.9500 . ?
C5 H5 0.9500 . ?
C15 H15A 0.9800 . ?
C15 H15B 0.9800 . ?
C15 H15C 0.9800 . ?
C18 H18A 0.9800 . ?
C18 H18B 0.9800 . ?
C18 H18C 0.9800 . ?
C23 C24 1.369(4) . ?
C23 H23 0.9500 . ?
C28 H28 0.9500 . ?
C24 H24 0.9500 . ?
C14 H14A 0.9800 . ?
C14 H14B 0.9800 . ?
C14 H14C 0.9800 . ?
C9 H9A 0.9800 . ?
C9 H9B 0.9800 . ?
C9 H9C 0.9800 . ?
C12 H12A 0.9800 . ?
C12 H12B 0.9800 . ?
C12 H12C 0.9800 . ?
C11 H11A 0.9800 . ?
C11 H11B 0.9800 . ?
C11 H11C 0.9800 . ?
C8 H8A 0.9800 . ?
C8 H8B 0.9800 . ?
C8 H8C 0.9800 . ?
C17 H17A 0.9800 . ?
C17 H17B 0.9800 . ?
C17 H17C 0.9800 . ?
